data_4110032
loop_
_publ_author_name
'Yuzhong Wang'
'Brandon Quillian'
'Pingrong Wei'
'Chaitanya S. Wannere'
'Yaoming Xie'
'R. Bruce King'
'Henry F. Schaefer'
'Paul V. R. Schleyer'
'Gregory H. Robinson'

_publ_section_title
;
 A Stable Neutral Diborene Containing a BB Double Bond
;
_journal_name_full 'Journal of the American Chemical Society'
_journal_page_first 12412
_journal_page_last 12413
_journal_paper_doi 10.1021/ja075932i
_journal_volume 129
_journal_year 2007
_chemical_formula_sum 'C27 H39 B N2'
_chemical_formula_weight 402.41
_chemical_name_systematic
; 
 ? 
;
_space_group_IT_number 14
_symmetry_cell_setting monoclinic
_symmetry_space_group_name_Hall '-P 2yn'
_symmetry_space_group_name_H-M 'P 1 21/n 1'
_atom_sites_solution_hydrogens geom
_atom_sites_solution_primary direct
_atom_sites_solution_secondary difmap
_audit_creation_method SHELXL-97
_cell_angle_alpha 90.00
_cell_angle_beta 101.398(2)
_cell_angle_gamma 90.00
_cell_formula_units_Z 4
_cell_length_a 19.622(3)
_cell_length_b 6.9958(12)
_cell_length_c 20.174(4)
_cell_measurement_temperature 273(2)
_cell_volume 2714.7(8)
_computing_structure_refinement 'SHELXL-97 (Sheldrick, 1997)'
_computing_structure_solution 'SHELXS-97 (Sheldrick, 1990)'
_diffrn_ambient_temperature 273(2)
_diffrn_measured_fraction_theta_full 0.992
_diffrn_measured_fraction_theta_max 0.992
_diffrn_radiation_monochromator graphite
_diffrn_radiation_source 'fine-focus sealed tube'
_diffrn_radiation_type MoK\a
_diffrn_radiation_wavelength 0.71073
_diffrn_reflns_av_R_equivalents 0.0526
_diffrn_reflns_av_sigmaI/netI 0.0593
_diffrn_reflns_limit_h_max 23
_diffrn_reflns_limit_h_min -23
_diffrn_reflns_limit_k_max 8
_diffrn_reflns_limit_k_min -8
_diffrn_reflns_limit_l_max 21
_diffrn_reflns_limit_l_min -23
_diffrn_reflns_number 13806
_diffrn_reflns_theta_full 25.00
_diffrn_reflns_theta_max 25.00
_diffrn_reflns_theta_min 2.65
_exptl_absorpt_coefficient_mu 0.056
_exptl_absorpt_correction_T_max 0.9883
_exptl_absorpt_correction_T_min 0.9768
_exptl_absorpt_correction_type multi-scan
_exptl_absorpt_process_details 'BRUKER SADABS'
_exptl_crystal_colour colorless
_exptl_crystal_density_diffrn 0.985
_exptl_crystal_F_000 880
_exptl_crystal_size_max 0.42
_exptl_crystal_size_mid 0.34
_exptl_crystal_size_min 0.21
_refine_diff_density_max 0.176
_refine_diff_density_min -0.343
_refine_diff_density_rms 0.047
_refine_ls_extinction_method none
_refine_ls_goodness_of_fit_ref 1.036
_refine_ls_hydrogen_treatment mixed
_refine_ls_matrix_type full
_refine_ls_number_parameters 283
_refine_ls_number_reflns 4749
_refine_ls_number_restraints 0
_refine_ls_restrained_S_all 1.036
_refine_ls_R_factor_all 0.1276
_refine_ls_R_factor_gt 0.0703
_refine_ls_shift/su_max 0.000
_refine_ls_shift/su_mean 0.000
_refine_ls_structure_factor_coef Fsqd
_refine_ls_weighting_details 'calc w=1/[\s^2^(Fo^2^)+(0.0952P)^2^+0.8196P] where P=(Fo^2^+2Fc^2^)/3'
_refine_ls_weighting_scheme calc
_refine_ls_wR_factor_gt 0.1741
_refine_ls_wR_factor_ref 0.2079
_reflns_number_gt 2634
_reflns_number_total 4749
_reflns_threshold_expression >2sigma(I)
_cod_data_source_file ja075932isi20070807_123531.cif
_cod_data_source_block uga621
_cod_database_code 4110032

loop_
_symmetry_equiv_pos_as_xyz
'x, y, z'
'-x+1/2, y+1/2, -z+1/2'
'-x, -y, -z'
'x-1/2, -y-1/2, z-1/2'

loop_
_atom_site_label
_atom_site_type_symbol
_atom_site_fract_x
_atom_site_fract_y
_atom_site_fract_z
_atom_site_U_iso_or_equiv
_atom_site_adp_type
_atom_site_occupancy
_atom_site_symmetry_multiplicity
_atom_site_calc_flag
_atom_site_refinement_flags
B1 B 0.45398(18) 1.0077(5) 0.2527(3) 0.0668(12) Uani 1 1 d .
H1 H 0.4576(17) 1.092(5) 0.2075(17) 0.094(11) Uiso 1 1 d .
H2 H 0.4847(17) 1.095(5) 0.2934(16) 0.085(10) Uiso 1 1 d .
H3 H 0.405(2) 0.978(5) 0.2623(18) 0.111(12) Uiso 1 1 d .
N1 N 0.46619(10) 0.6302(3) 0.24530(11) 0.0457(6) Uani 1 1 d .
N2 N 0.56049(10) 0.7846(3) 0.24939(12) 0.0452(6) Uani 1 1 d .
C1 C 0.49215(12) 0.8093(3) 0.24936(14) 0.0437(7) Uani 1 1 d .
C2 C 0.51711(14) 0.4970(4) 0.24264(15) 0.0555(8) Uani 1 1 d .
H2A H 0.5115 0.3651 0.2396 0.067 Uiso 1 1 calc R
C3 C 0.57592(14) 0.5938(4) 0.24519(16) 0.0563(8) Uani 1 1 d .
H3A H 0.6194 0.5420 0.2443 0.068 Uiso 1 1 calc R
C4 C 0.61140(12) 0.9356(3) 0.25659(15) 0.0432(7) Uani 1 1 d .
C5 C 0.62217(12) 1.0296(4) 0.19905(15) 0.0465(7) Uani 1 1 d .
C6 C 0.67505(14) 1.1666(4) 0.20822(18) 0.0581(8) Uani 1 1 d .
H6A H 0.6844 1.2327 0.1710 0.070 Uiso 1 1 calc R
C7 C 0.71308(15) 1.2046(4) 0.2710(2) 0.0673(10) Uani 1 1 d .
H7A H 0.7485 1.2948 0.2759 0.081 Uiso 1 1 calc R
C8 C 0.70009(15) 1.1127(5) 0.32681(18) 0.0669(9) Uani 1 1 d .
H8A H 0.7265 1.1421 0.3692 0.080 Uiso 1 1 calc R
C9 C 0.64799(14) 0.9760(4) 0.32123(16) 0.0553(8) Uani 1 1 d .
C10 C 0.63273(18) 0.8778(6) 0.38363(18) 0.0786(11) Uani 1 1 d .
H10A H 0.5892 0.8069 0.3695 0.094 Uiso 1 1 calc R
C11 C 0.6210(3) 1.0195(8) 0.4369(2) 0.143(2) Uani 1 1 d .
H11A H 0.5851 1.1078 0.4174 0.215 Uiso 1 1 calc R
H11B H 0.6632 1.0882 0.4535 0.215 Uiso 1 1 calc R
H11C H 0.6070 0.9524 0.4735 0.215 Uiso 1 1 calc R
C12 C 0.6886(2) 0.7319(7) 0.4119(2) 0.1287(18) Uani 1 1 d .
H12A H 0.6941 0.6434 0.3770 0.193 Uiso 1 1 calc R
H12B H 0.6751 0.6638 0.4486 0.193 Uiso 1 1 calc R
H12C H 0.7319 0.7967 0.4280 0.193 Uiso 1 1 calc R
C13 C 0.58059(16) 0.9858(5) 0.12893(17) 0.0642(9) Uani 1 1 d .
H13A H 0.5384 0.9179 0.1344 0.077 Uiso 1 1 calc R
C14 C 0.5583(2) 1.1650(6) 0.0884(2) 0.1067(14) Uani 1 1 d .
H14A H 0.5320 1.2450 0.1128 0.160 Uiso 1 1 calc R
H14B H 0.5301 1.1307 0.0456 0.160 Uiso 1 1 calc R
H14C H 0.5987 1.2329 0.0812 0.160 Uiso 1 1 calc R
C15 C 0.6208(2) 0.8552(7) 0.0907(2) 0.1083(15) Uani 1 1 d .
H15A H 0.6339 0.7414 0.1167 0.162 Uiso 1 1 calc R
H15B H 0.6618 0.9197 0.0833 0.162 Uiso 1 1 calc R
H15C H 0.5922 0.8217 0.0480 0.162 Uiso 1 1 calc R
C16 C 0.39349(13) 0.5837(4) 0.24153(16) 0.0490(7) Uani 1 1 d .
C17 C 0.35082(15) 0.5777(4) 0.17843(18) 0.0629(9) Uani 1 1 d .
C18 C 0.28132(17) 0.5294(5) 0.1771(2) 0.0859(12) Uani 1 1 d .
H18A H 0.2502 0.5250 0.1358 0.103 Uiso 1 1 calc R
C19 C 0.25851(19) 0.4893(5) 0.2342(3) 0.0952(14) Uani 1 1 d .
H19A H 0.2121 0.4574 0.2316 0.114 Uiso 1 1 calc R
C20 C 0.3019(2) 0.4946(5) 0.2953(2) 0.0864(12) Uani 1 1 d .
H20A H 0.2848 0.4666 0.3340 0.104 Uiso 1 1 calc R
C21 C 0.37226(16) 0.5417(4) 0.30116(18) 0.0628(9) Uani 1 1 d .
C22 C 0.4197(2) 0.5494(6) 0.36992(19) 0.0852(11) Uani 1 1 d .
H22A H 0.4673 0.5623 0.3622 0.102 Uiso 1 1 calc R
C23 C 0.4173(3) 0.3664(7) 0.4095(2) 0.1361(19) Uani 1 1 d .
H23A H 0.4269 0.2596 0.3829 0.204 Uiso 1 1 calc R
H23B H 0.3720 0.3519 0.4200 0.204 Uiso 1 1 calc R
H23C H 0.4515 0.3718 0.4506 0.204 Uiso 1 1 calc R
C24 C 0.4058(4) 0.7209(7) 0.4094(3) 0.167(3) Uani 1 1 d .
H24A H 0.4086 0.8342 0.3833 0.251 Uiso 1 1 calc R
H24B H 0.4397 0.7274 0.4508 0.251 Uiso 1 1 calc R
H24C H 0.3601 0.7110 0.4196 0.251 Uiso 1 1 calc R
C25 C 0.37502(19) 0.6256(6) 0.11359(19) 0.0874(12) Uani 1 1 d .
H25A H 0.4250 0.6513 0.1257 0.105 Uiso 1 1 calc R
C26 C 0.3406(3) 0.8057(7) 0.0817(2) 0.1274(17) Uani 1 1 d .
H26A H 0.3493 0.9086 0.1137 0.191 Uiso 1 1 calc R
H26B H 0.2914 0.7852 0.0685 0.191 Uiso 1 1 calc R
H26C H 0.3593 0.8377 0.0426 0.191 Uiso 1 1 calc R
C27 C 0.3653(3) 0.4587(8) 0.0649(3) 0.152(2) Uani 1 1 d .
H27A H 0.3886 0.3483 0.0868 0.227 Uiso 1 1 calc R
H27B H 0.3845 0.4902 0.0260 0.227 Uiso 1 1 calc R
H27C H 0.3166 0.4317 0.0508 0.227 Uiso 1 1 calc R

loop_
_atom_site_aniso_label
_atom_site_aniso_U_11
_atom_site_aniso_U_22
_atom_site_aniso_U_33
_atom_site_aniso_U_23
_atom_site_aniso_U_13
_atom_site_aniso_U_12
B1 0.0390(19) 0.0375(18) 0.130(4) -0.007(2) 0.032(2) 0.0004(15)
N1 0.0301(11) 0.0349(11) 0.0744(17) -0.0030(10) 0.0157(11) -0.0064(9)
N2 0.0261(11) 0.0349(11) 0.0766(17) -0.0039(10) 0.0154(10) -0.0010(9)
C1 0.0234(12) 0.0404(14) 0.069(2) -0.0033(13) 0.0136(12) -0.0055(11)
C2 0.0483(16) 0.0322(13) 0.089(2) -0.0040(14) 0.0209(16) 0.0021(12)
C3 0.0389(15) 0.0387(14) 0.093(2) -0.0056(15) 0.0181(15) 0.0034(12)
C4 0.0240(12) 0.0369(13) 0.071(2) -0.0052(13) 0.0143(13) -0.0023(10)
C5 0.0294(13) 0.0421(14) 0.070(2) 0.0023(14) 0.0152(14) 0.0061(11)
C6 0.0410(16) 0.0452(16) 0.093(3) 0.0093(16) 0.0252(17) 0.0007(13)
C7 0.0377(17) 0.0519(18) 0.114(3) -0.0095(19) 0.0188(19) -0.0127(14)
C8 0.0419(17) 0.074(2) 0.083(3) -0.0208(19) 0.0079(17) -0.0155(16)
C9 0.0373(15) 0.0632(18) 0.068(2) -0.0106(16) 0.0165(15) -0.0037(14)
C10 0.056(2) 0.111(3) 0.069(2) -0.003(2) 0.0134(18) -0.010(2)
C11 0.171(5) 0.178(5) 0.099(4) -0.028(4) 0.072(4) -0.003(4)
C12 0.114(4) 0.166(5) 0.110(4) 0.053(3) 0.033(3) 0.029(3)
C13 0.0473(17) 0.075(2) 0.071(2) 0.0076(17) 0.0131(16) 0.0081(15)
C14 0.114(3) 0.114(3) 0.088(3) 0.018(2) 0.010(2) 0.037(3)
C15 0.102(3) 0.127(4) 0.087(3) -0.033(3) -0.001(2) 0.033(3)
C16 0.0346(14) 0.0382(14) 0.077(2) -0.0034(14) 0.0173(15) -0.0078(11)
C17 0.0450(17) 0.0549(18) 0.088(3) -0.0127(17) 0.0104(18) -0.0049(14)
C18 0.0439(19) 0.083(3) 0.126(4) -0.019(2) 0.004(2) -0.0170(18)
C19 0.041(2) 0.080(3) 0.171(5) -0.002(3) 0.036(3) -0.0181(18)
C20 0.066(2) 0.075(2) 0.129(4) 0.010(2) 0.047(2) -0.0164(19)
C21 0.0550(19) 0.0507(17) 0.088(3) 0.0097(16) 0.0281(19) -0.0069(14)
C22 0.087(3) 0.096(3) 0.077(3) 0.018(2) 0.029(2) 0.001(2)
C23 0.187(5) 0.118(4) 0.106(4) 0.038(3) 0.039(4) 0.033(4)
C24 0.232(7) 0.119(4) 0.127(5) -0.040(4) -0.024(4) 0.029(4)
C25 0.067(2) 0.123(3) 0.071(3) -0.014(2) 0.010(2) 0.001(2)
C26 0.159(5) 0.130(4) 0.096(4) 0.022(3) 0.032(3) 0.003(4)
C27 0.167(5) 0.169(5) 0.119(4) -0.053(4) 0.030(4) 0.021(4)

loop_
_atom_type_symbol
_atom_type_description
_atom_type_scat_dispersion_real
_atom_type_scat_dispersion_imag
_atom_type_scat_source
C C 0.0033 0.0016 'International Tables Vol C Tables 4.2.6.8 and 6.1.1.4'
H H 0.0000 0.0000 'International Tables Vol C Tables 4.2.6.8 and 6.1.1.4'
B B 0.0013 0.0007 'International Tables Vol C Tables 4.2.6.8 and 6.1.1.4'
N N 0.0061 0.0033 'International Tables Vol C Tables 4.2.6.8 and 6.1.1.4'

loop_
_geom_angle_atom_site_label_1
_geom_angle_atom_site_label_2
_geom_angle_atom_site_label_3
_geom_angle
C1 B1 H1 108.9(18)
C1 B1 H2 108.8(17)
H1 B1 H2 102(2)
C1 B1 H3 107(2)
H1 B1 H3 118(3)
H2 B1 H3 111(3)
C1 N1 C2 111.3(2)
C1 N1 C16 124.6(2)
C2 N1 C16 124.1(2)
C1 N2 C3 110.8(2)
C1 N2 C4 125.0(2)
C3 N2 C4 124.1(2)
N2 C1 N1 104.1(2)
N2 C1 B1 126.1(2)
N1 C1 B1 129.8(2)
C3 C2 N1 106.6(2)
C3 C2 H2A 126.7
N1 C2 H2A 126.7
C2 C3 N2 107.3(2)
C2 C3 H3A 126.4
N2 C3 H3A 126.4
C9 C4 C5 123.6(2)
C9 C4 N2 117.6(3)
C5 C4 N2 118.7(2)
C4 C5 C6 116.5(3)
C4 C5 C13 122.8(2)
C6 C5 C13 120.7(3)
C7 C6 C5 120.8(3)
C7 C6 H6A 119.6
C5 C6 H6A 119.6
C6 C7 C8 121.2(3)
C6 C7 H7A 119.4
C8 C7 H7A 119.4
C7 C8 C9 120.9(3)
C7 C8 H8A 119.6
C9 C8 H8A 119.6
C8 C9 C4 116.9(3)
C8 C9 C10 120.6(3)
C4 C9 C10 122.6(3)
C11 C10 C9 112.1(4)
C11 C10 C12 111.9(4)
C9 C10 C12 111.6(3)
C11 C10 H10A 107.0
C9 C10 H10A 107.0
C12 C10 H10A 107.0
C10 C11 H11A 109.5
C10 C11 H11B 109.5
H11A C11 H11B 109.5
C10 C11 H11C 109.5
H11A C11 H11C 109.5
H11B C11 H11C 109.5
C10 C12 H12A 109.5
C10 C12 H12B 109.5
H12A C12 H12B 109.5
C10 C12 H12C 109.5
H12A C12 H12C 109.5
H12B C12 H12C 109.5
C15 C13 C14 110.4(3)
C15 C13 C5 111.0(3)
C14 C13 C5 112.4(3)
C15 C13 H13A 107.6
C14 C13 H13A 107.6
C5 C13 H13A 107.6
C13 C14 H14A 109.5
C13 C14 H14B 109.5
H14A C14 H14B 109.5
C13 C14 H14C 109.5
H14A C14 H14C 109.5
H14B C14 H14C 109.5
C13 C15 H15A 109.5
C13 C15 H15B 109.5
H15A C15 H15B 109.5
C13 C15 H15C 109.5
H15A C15 H15C 109.5
H15B C15 H15C 109.5
C21 C16 C17 124.4(3)
C21 C16 N1 117.7(3)
C17 C16 N1 117.8(3)
C16 C17 C18 115.9(3)
C16 C17 C25 123.6(3)
C18 C17 C25 120.5(3)
C19 C18 C17 121.4(4)
C19 C18 H18A 119.3
C17 C18 H18A 119.3
C18 C19 C20 121.2(3)
C18 C19 H19A 119.4
C20 C19 H19A 119.4
C19 C20 C21 121.0(4)
C19 C20 H20A 119.5
C21 C20 H20A 119.5
C16 C21 C20 116.0(3)
C16 C21 C22 123.7(3)
C20 C21 C22 120.2(3)
C24 C22 C21 111.9(3)
C24 C22 C23 111.7(4)
C21 C22 C23 112.1(4)
C24 C22 H22A 106.9
C21 C22 H22A 106.9
C23 C22 H22A 106.9
C22 C23 H23A 109.5
C22 C23 H23B 109.5
H23A C23 H23B 109.5
C22 C23 H23C 109.5
H23A C23 H23C 109.5
H23B C23 H23C 109.5
C22 C24 H24A 109.5
C22 C24 H24B 109.5
H24A C24 H24B 109.5
C22 C24 H24C 109.5
H24A C24 H24C 109.5
H24B C24 H24C 109.5
C17 C25 C27 111.7(4)
C17 C25 C26 111.2(3)
C27 C25 C26 112.2(4)
C17 C25 H25A 107.1
C27 C25 H25A 107.1
C26 C25 H25A 107.1
C25 C26 H26A 109.5
C25 C26 H26B 109.5
H26A C26 H26B 109.5
C25 C26 H26C 109.5
H26A C26 H26C 109.5
H26B C26 H26C 109.5
C25 C27 H27A 109.5
C25 C27 H27B 109.5
H27A C27 H27B 109.5
C25 C27 H27C 109.5
H27A C27 H27C 109.5
H27B C27 H27C 109.5

loop_
_geom_bond_atom_site_label_1
_geom_bond_atom_site_label_2
_geom_bond_distance
B1 C1 1.585(4)
B1 H1 1.10(3)
B1 H2 1.10(3)
B1 H3 1.04(4)
N1 C1 1.349(3)
N1 C2 1.375(3)
N1 C16 1.451(3)
N2 C1 1.352(3)
N2 C3 1.375(3)
N2 C4 1.442(3)
C2 C3 1.330(4)
C2 H2A 0.9300
C3 H3A 0.9300
C4 C9 1.388(4)
C4 C5 1.386(4)
C5 C6 1.398(4)
C5 C13 1.518(4)
C6 C7 1.364(4)
C6 H6A 0.9300
C7 C8 1.363(4)
C7 H7A 0.9300
C8 C9 1.388(4)
C8 H8A 0.9300
C9 C10 1.515(4)
C10 C11 1.512(6)
C10 C12 1.524(5)
C10 H10A 0.9800
C11 H11A 0.9600
C11 H11B 0.9600
C11 H11C 0.9600
C12 H12A 0.9600
C12 H12B 0.9600
C12 H12C 0.9600
C13 C15 1.514(5)
C13 C14 1.513(5)
C13 H13A 0.9800
C14 H14A 0.9600
C14 H14B 0.9600
C14 H14C 0.9600
C15 H15A 0.9600
C15 H15B 0.9600
C15 H15C 0.9600
C16 C21 1.380(4)
C16 C17 1.379(4)
C17 C18 1.400(4)
C17 C25 1.515(5)
C18 C19 1.345(5)
C18 H18A 0.9300
C19 C20 1.354(5)
C19 H19A 0.9300
C20 C21 1.401(5)
C20 H20A 0.9300
C21 C22 1.511(5)
C22 C24 1.495(6)
C22 C23 1.514(5)
C22 H22A 0.9800
C23 H23A 0.9600
C23 H23B 0.9600
C23 H23C 0.9600
C24 H24A 0.9600
C24 H24B 0.9600
C24 H24C 0.9600
C25 C27 1.514(6)
C25 C26 1.512(6)
C25 H25A 0.9800
C26 H26A 0.9600
C26 H26B 0.9600
C26 H26C 0.9600
C27 H27A 0.9600
C27 H27B 0.9600
C27 H27C 0.9600

loop_
_cod_related_entry_id
_cod_related_entry_database
_cod_related_entry_code
1 ChemSpider 30660372
